data_4321216
loop_
_publ_author_name
'Fred B. Stocker'
'Doyle Britton'
'Victor G. Young'

_publ_section_title
;
 Crystal Structures of a Family of Silver Cyanide Complexes of Thiourea
 and Substituted Thioureas
;
_journal_name_full 'Inorganic Chemistry'
_journal_page_first 3479
_journal_page_last 3484
_journal_paper_doi 10.1021/ic990859l
_journal_volume 39
_journal_year 2000
_chemical_compound_source synthesis
_chemical_formula_sum 'C3 H8 Ag N5 S2'
_chemical_formula_weight 286.13
_chemical_name_systematic
;
 silver(I) cyanide/thiourea complex 1/2
;
_space_group_IT_number 2
_symmetry_cell_setting triclinic
_symmetry_space_group_name_Hall '-P 1'
_symmetry_space_group_name_H-M 'P -1'
_atom_sites_solution_hydrogens geom
_atom_sites_solution_primary direct
_atom_sites_solution_secondary difmap
_audit_creation_method SHELXL
_cell_angle_alpha 85.695(3)
_cell_angle_beta 81.210(4)
_cell_angle_gamma 77.987(2)
_cell_formula_units_Z 4
_cell_length_a 7.9485(14)
_cell_length_b 9.431(2)
_cell_length_c 12.771(2)
_cell_measurement_reflns_used 1864
_cell_measurement_temperature 173(2)
_cell_measurement_theta_max 25.2
_cell_measurement_theta_min 2.1
_cell_volume 924.5(3)
_computing_cell_refinement 'SAINT (Siemens, 1995)'
_computing_data_collection 'ASTRO (Siemens, 1995)'
_computing_data_reduction SAINT
_computing_molecular_graphics SHELXTL
_computing_publication_material SHELXTL
_computing_structure_refinement SHELXTL
_computing_structure_solution 'SHELXTL (Sheldrick, 1996)'
_diffrn_ambient_temperature 173(2)
_diffrn_measurement_device 'Siemens SMART area detector diffractometer'
_diffrn_measurement_method 'omega scans'
_diffrn_radiation_monochromator graphite
_diffrn_radiation_source 'fine-focus sealed tube'
_diffrn_radiation_type MoK\a
_diffrn_radiation_wavelength 0.71073
_diffrn_reflns_av_R_equivalents 0.0000
_diffrn_reflns_av_sigmaI/netI 0.0641
_diffrn_reflns_limit_h_max 9
_diffrn_reflns_limit_h_min -9
_diffrn_reflns_limit_k_max 11
_diffrn_reflns_limit_k_min -11
_diffrn_reflns_limit_l_max 15
_diffrn_reflns_limit_l_min -15
_diffrn_reflns_number 3223
_diffrn_reflns_theta_max 25.29
_diffrn_reflns_theta_min 1.62
_diffrn_standards_decay_% 'less than 1%'
_diffrn_standards_interval_time '6 hours'
_diffrn_standards_number 112
_exptl_absorpt_coefficient_mu 2.579
_exptl_absorpt_correction_T_max 0.90
_exptl_absorpt_correction_T_min 0.60
_exptl_absorpt_correction_type analytical
_exptl_absorpt_process_details 'XPREP; Siemens, 1996'
_exptl_crystal_colour colorless
_exptl_crystal_density_diffrn 2.056
_exptl_crystal_density_meas ?
_exptl_crystal_description needle
_exptl_crystal_F_000 560
_exptl_crystal_size_max .44
_exptl_crystal_size_mid .05
_exptl_crystal_size_min .04
_refine_diff_density_max 1.487
_refine_diff_density_min -1.448
_refine_diff_density_rms 0.204
_refine_ls_extinction_coef 0.0090(17)
_refine_ls_extinction_expression Fc^*^=kFc[1+0.001xFc^2^\l^3^/sin(2\q)]^-1/4^
_refine_ls_extinction_method SHELXL
_refine_ls_goodness_of_fit_all 1.084
_refine_ls_goodness_of_fit_obs 1.163
_refine_ls_hydrogen_treatment 'idealized - riding'
_refine_ls_matrix_type full
_refine_ls_number_parameters 208
_refine_ls_number_reflns 3223
_refine_ls_number_restraints 0
_refine_ls_restrained_S_all 1.084
_refine_ls_restrained_S_obs 1.163
_refine_ls_R_factor_all 0.071
_refine_ls_R_factor_obs 0.058
_refine_ls_shift/esd_max -0.001
_refine_ls_shift/esd_mean 0.000
_refine_ls_structure_factor_coef Fsqd
_refine_ls_weighting_details 'w=1/[\s^2^(Fo^2^)+(0.0654P)^2^+6.2270P] where P=(Fo^2^+2Fc^2^)/3'
_refine_ls_weighting_scheme calc
_refine_ls_wR_factor_all 0.163
_refine_ls_wR_factor_obs 0.156
_reflns_number_observed 2585
_reflns_number_total 3223
_reflns_observed_criterion >2sigma(I)
_cod_data_source_file ic990859l_2.cif
_cod_data_source_block (1B)AgCN(tu)2
_cod_depositor_comments
;
The following automatic conversions were performed:

'_exptl_crystal_density_meas' value 'not measured' was changed to '?'
- the value is perceived as not measured.

Automatic conversion script
Id: cif_fix_values 3008 2015-01-20 13:52:24Z robertas 

The following automatic conversions were performed:

'_refine_ls_weighting_scheme' value 'calc
w=1/[\s^2^(Fo^2^)+(0.0654P)^2^+6.2270P] where P=(Fo^2^+2Fc^2^)/3' was
changed to 'calc'. New tag '_refine_ls_weighting_details' was
created. The value of the new tag was set to
'w=1/[\s^2^(Fo^2^)+(0.0654P)^2^+6.2270P] where P=(Fo^2^+2Fc^2^)/3'.

Automatic conversion script
Id: cif_fix_values 3143 2015-03-26 13:38:13Z robertas 
;
_cod_database_code 4321216

loop_
_symmetry_equiv_pos_as_xyz
'x, y, z'
'-x, -y, -z'

loop_
_atom_site_aniso_label
_atom_site_aniso_U_11
_atom_site_aniso_U_22
_atom_site_aniso_U_33
_atom_site_aniso_U_23
_atom_site_aniso_U_13
_atom_site_aniso_U_12
Ag1 0.0632(6) 0.0245(4) 0.0233(4) 0.0017(3) -0.0055(4) 0.0050(4)
Ag2 0.0496(5) 0.0192(4) 0.0224(4) -0.0009(3) -0.0010(3) -0.0022(3)
C1 0.047(6) 0.025(5) 0.017(4) 0.006(4) 0.000(4) -0.006(4)
N1 0.063(6) 0.024(5) 0.025(4) 0.007(3) -0.001(4) -0.001(4)
C2 0.039(6) 0.022(5) 0.017(4) -0.001(3) 0.003(4) -0.005(4)
N2 0.054(6) 0.028(5) 0.030(5) -0.006(4) -0.004(4) 0.005(4)
S1 0.0328(13) 0.0312(13) 0.0155(10) 0.0009(9) 0.0013(9) -0.0085(10)
C11 0.039(6) 0.027(5) 0.019(4) -0.008(4) -0.002(4) -0.016(4)
N11 0.037(5) 0.043(5) 0.020(4) 0.009(3) 0.004(3) -0.014(4)
N12 0.034(5) 0.064(6) 0.027(4) 0.018(4) -0.008(4) -0.022(5)
S2 0.0260(12) 0.0222(11) 0.0188(10) 0.0000(8) 0.0010(8) -0.0045(9)
C21 0.028(5) 0.029(5) 0.004(3) 0.005(3) 0.003(3) -0.003(4)
N21 0.033(5) 0.024(4) 0.026(4) -0.001(3) 0.000(3) -0.003(3)
N22 0.035(5) 0.026(4) 0.032(4) -0.001(3) -0.007(4) -0.005(4)
S3 0.0301(12) 0.0258(12) 0.0150(10) 0.0021(8) -0.0003(8) -0.0048(9)
C31 0.034(5) 0.023(5) 0.011(4) 0.001(3) 0.002(3) -0.003(4)
N31 0.033(5) 0.025(4) 0.031(4) -0.004(3) 0.000(3) -0.005(4)
N32 0.035(5) 0.026(4) 0.028(4) 0.011(3) 0.000(3) -0.006(4)
S4 0.0248(12) 0.0363(13) 0.0158(10) -0.0028(9) 0.0009(9) -0.0057(10)
C41 0.032(5) 0.022(5) 0.017(4) 0.002(3) -0.002(4) -0.010(4)
N41 0.028(4) 0.058(6) 0.016(4) -0.008(4) 0.002(3) -0.007(4)
N42 0.026(4) 0.043(5) 0.019(4) -0.009(3) -0.004(3) 0.000(4)

loop_
_atom_site_label
_atom_site_type_symbol
_atom_site_fract_x
_atom_site_fract_y
_atom_site_fract_z
_atom_site_U_iso_or_equiv
_atom_site_thermal_displace_type
_atom_site_occupancy
_atom_site_calc_flag
_atom_site_refinement_flags
_atom_site_disorder_group
Ag1 Ag -0.24632(12) 0.86208(8) 0.75630(6) 0.0392(3) Uani 1 d . .
Ag2 Ag 0.23916(11) 0.86778(7) 0.76238(5) 0.0315(3) Uani 1 d . .
C1 C -0.3506(14) 1.0828(10) 0.7237(7) 0.031(2) Uani 1 d . .
N1 N -0.4127(13) 1.2002(9) 0.7101(6) 0.039(2) Uani 1 d . .
C2 C 0.1507(13) 1.0901(10) 0.7980(7) 0.027(2) Uani 1 d . .
N2 N 0.1018(13) 1.2092(9) 0.8162(7) 0.039(2) Uani 1 d . .
S1 S -0.1447(3) 0.6827(3) 0.6093(2) 0.0268(5) Uani 1 d . .
C11 C -0.1534(13) 0.7907(10) 0.4962(7) 0.027(2) Uani 1 d . .
N11 N -0.3001(11) 0.8397(9) 0.4582(6) 0.034(2) Uani 1 d . .
H11A H -0.3009(11) 0.8932(9) 0.3987(6) 0.041 Uiso 1 calc R .
H11B H -0.3976(11) 0.8190(9) 0.4923(6) 0.041 Uiso 1 calc R .
N12 N -0.0096(12) 0.8243(11) 0.4426(7) 0.041(2) Uani 1 d . .
H12A H -0.0141(12) 0.8779(11) 0.3834(7) 0.049 Uiso 1 calc R .
H12B H 0.0905(12) 0.7928(11) 0.4663(7) 0.049 Uiso 1 calc R .
S2 S -0.0275(3) 0.7593(2) 0.8877(2) 0.0228(5) Uani 1 d . .
C21 C 0.0191(12) 0.5752(10) 0.8699(6) 0.021(2) Uani 1 d . .
N21 N -0.0980(11) 0.5064(9) 0.8505(6) 0.029(2) Uani 1 d . .
H21A H -0.0708(11) 0.4122(9) 0.8420(6) 0.035 Uiso 1 calc R .
H21B H -0.2045(11) 0.5541(9) 0.8458(6) 0.035 Uiso 1 calc R .
N22 N 0.1776(11) 0.4993(9) 0.8763(6) 0.031(2) Uani 1 d . .
H22A H 0.2012(11) 0.4052(9) 0.8675(6) 0.037 Uiso 1 calc R .
H22B H 0.2594(11) 0.5430(9) 0.8893(6) 0.037 Uiso 1 calc R .
S3 S 0.3272(3) 0.7558(2) 0.5855(2) 0.0242(5) Uani 1 d . .
C31 C 0.3737(12) 0.5711(10) 0.6202(6) 0.024(2) Uani 1 d . .
N31 N 0.2540(11) 0.4933(9) 0.6239(6) 0.030(2) Uani 1 d . .
H31A H 0.2779(11) 0.3998(9) 0.6408(6) 0.036 Uiso 1 calc R .
H31B H 0.1498(11) 0.5345(9) 0.6094(6) 0.036 Uiso 1 calc R .
N32 N 0.5273(11) 0.5095(9) 0.6417(6) 0.031(2) Uani 1 d . .
H32A H 0.5505(11) 0.4160(9) 0.6586(6) 0.037 Uiso 1 calc R .
H32B H 0.6081(11) 0.5613(9) 0.6394(6) 0.037 Uiso 1 calc R .
S4 S 0.4882(3) 0.7173(3) 0.8674(2) 0.0260(5) Uani 1 d . .
C41 C 0.4447(12) 0.7838(10) 0.9927(7) 0.023(2) Uani 1 d . .
N41 N 0.2852(11) 0.8088(10) 1.0429(6) 0.034(2) Uani 1 d . .
H41A H 0.2638(11) 0.8417(10) 1.1072(6) 0.041 Uiso 1 calc R .
H41B H 0.1996(11) 0.7926(10) 1.0121(6) 0.041 Uiso 1 calc R .
N42 N 0.5704(10) 0.8090(9) 1.0409(6) 0.030(2) Uani 1 d . .
H42A H 0.5464(10) 0.8419(9) 1.1053(6) 0.036 Uiso 1 calc R .
H42B H 0.6782(10) 0.7929(9) 1.0086(6) 0.036 Uiso 1 calc R .

loop_
_atom_type_symbol
_atom_type_description
_atom_type_scat_dispersion_real
_atom_type_scat_dispersion_imag
_atom_type_scat_source
C C 0.0033 0.0016 'International Tables Vol C Tables 4.2.6.8 and 6.1.1.4'
H H 0.0000 0.0000 'International Tables Vol C Tables 4.2.6.8 and 6.1.1.4'
N N 0.0061 0.0033 'International Tables Vol C Tables 4.2.6.8 and 6.1.1.4'
S S 0.1246 0.1234 'International Tables Vol C Tables 4.2.6.8 and 6.1.1.4'
Ag Ag -0.8971 1.1015 'International Tables Vol C Tables 4.2.6.8 and 6.1.1.4'

loop_
_geom_angle_atom_site_label_1
_geom_angle_atom_site_label_2
_geom_angle_atom_site_label_3
_geom_angle
_geom_angle_site_symmetry_1
_geom_angle_site_symmetry_3
_geom_angle_publ_flag
C1 Ag1 S1 121.7(3) . . ?
C1 Ag1 S2 126.7(3) . . ?
S1 Ag1 S2 100.91(8) . . ?
C1 Ag1 S4 110.6(3) . 1_455 ?
S1 Ag1 S4 95.87(8) . 1_455 ?
S2 Ag1 S4 93.62(7) . 1_455 ?
C2 Ag2 S3 129.3(2) . . ?
C2 Ag2 S4 116.5(3) . . ?
S3 Ag2 S4 100.30(8) . . ?
C2 Ag2 S2 97.8(3) . . ?
S3 Ag2 S2 113.28(8) . . ?
S4 Ag2 S2 94.78(7) . . ?
N1 C1 Ag1 176.7(9) . . ?
N2 C2 Ag2 179.2(9) . . ?
C11 S1 Ag1 103.4(3) . . ?
N11 C11 N12 118.1(9) . . ?
N11 C11 S1 121.6(7) . . ?
N12 C11 S1 120.2(8) . . ?
C21 S2 Ag1 103.9(3) . . ?
C21 S2 Ag2 105.6(3) . . ?
Ag1 S2 Ag2 92.49(7) . . ?
N21 C21 N22 118.1(8) . . ?
N21 C21 S2 121.9(7) . . ?
N22 C21 S2 120.0(7) . . ?
C31 S3 Ag2 102.5(3) . . ?
N32 C31 N31 119.7(9) . . ?
N32 C31 S3 120.3(8) . . ?
N31 C31 S3 120.1(7) . . ?
C41 S4 Ag2 105.7(3) . . ?
C41 S4 Ag1 104.9(3) . 1_655 ?
Ag2 S4 Ag1 94.24(7) . 1_655 ?
N41 C41 N42 118.6(8) . . ?
N41 C41 S4 120.4(7) . . ?
N42 C41 S4 121.0(7) . . ?

loop_
_geom_bond_atom_site_label_1
_geom_bond_atom_site_label_2
_geom_bond_distance
_geom_bond_site_symmetry_2
_geom_bond_publ_flag
Ag1 C1 2.110(10) . ?
Ag1 S1 2.547(2) . ?
Ag1 S2 2.594(2) . ?
Ag1 S4 2.885(3) 1_455 ?
Ag2 C2 2.128(9) . ?
Ag2 S3 2.505(2) . ?
Ag2 S4 2.662(2) . ?
Ag2 S2 2.779(2) . ?
C1 N1 1.127(12) . ?
C2 N2 1.139(12) . ?
S1 C11 1.705(9) . ?
C11 N11 1.313(13) . ?
C11 N12 1.324(13) . ?
S2 C21 1.723(9) . ?
C21 N21 1.302(13) . ?
C21 N22 1.325(12) . ?
S3 C31 1.742(9) . ?
C31 N32 1.298(12) . ?
C31 N31 1.311(13) . ?
S4 C41 1.722(9) . ?
S4 Ag1 2.885(3) 1_655 ?
C41 N41 1.313(12) . ?
C41 N42 1.320(12) . ?

loop_
_geom_torsion_atom_site_label_1
_geom_torsion_atom_site_label_2
_geom_torsion_atom_site_label_3
_geom_torsion_atom_site_label_4
_geom_torsion
_geom_torsion_site_symmetry_1
_geom_torsion_site_symmetry_2
_geom_torsion_site_symmetry_3
_geom_torsion_site_symmetry_4
_geom_torsion_publ_flag
S1 Ag1 C1 N1 132.5(165) . . . . ?
S2 Ag1 C1 N1 -90.0(166) . . . . ?
S4 Ag1 C1 N1 21.3(167) 1_455 . . . ?
S3 Ag2 C2 N2 51.0(548) . . . . ?
S4 Ag2 C2 N2 -177.3(1000) . . . . ?
S2 Ag2 C2 N2 -77.9(547) . . . . ?
C1 Ag1 S1 C11 8.8(5) . . . . ?
S2 Ag1 S1 C11 -137.7(4) . . . . ?
S4 Ag1 S1 C11 127.5(4) 1_455 . . . ?
Ag1 S1 C11 N11 -80.4(8) . . . . ?
Ag1 S1 C11 N12 101.4(8) . . . . ?
C1 Ag1 S2 C21 -175.3(4) . . . . ?
S1 Ag1 S2 C21 -31.1(3) . . . . ?
S4 Ag1 S2 C21 65.6(3) 1_455 . . . ?
C1 Ag1 S2 Ag2 -68.5(3) . . . . ?
S1 Ag1 S2 Ag2 75.62(8) . . . . ?
S4 Ag1 S2 Ag2 172.32(7) 1_455 . . . ?
C2 Ag2 S2 C21 179.7(4) . . . . ?
S3 Ag2 S2 C21 40.8(3) . . . . ?
S4 Ag2 S2 C21 -62.6(3) . . . . ?
C2 Ag2 S2 Ag1 74.6(3) . . . . ?
S3 Ag2 S2 Ag1 -64.41(9) . . . . ?
S4 Ag2 S2 Ag1 -167.79(7) . . . . ?
Ag1 S2 C21 N21 -36.0(7) . . . . ?
Ag2 S2 C21 N21 -132.7(6) . . . . ?
Ag1 S2 C21 N22 144.3(6) . . . . ?
Ag2 S2 C21 N22 47.7(7) . . . . ?
C2 Ag2 S3 C31 -177.5(5) . . . . ?
S4 Ag2 S3 C31 45.2(4) . . . . ?
S2 Ag2 S3 C31 -54.6(4) . . . . ?
Ag2 S3 C31 N32 -86.3(7) . . . . ?
Ag2 S3 C31 N31 94.3(7) . . . . ?
C2 Ag2 S4 C41 35.7(4) . . . . ?
S3 Ag2 S4 C41 179.8(3) . . . . ?
S2 Ag2 S4 C41 -65.5(3) . . . . ?
C2 Ag2 S4 Ag1 -71.0(3) . . . 1_655 ?
S3 Ag2 S4 Ag1 73.03(8) . . . 1_655 ?
S2 Ag2 S4 Ag1 -172.24(7) . . . 1_655 ?
Ag2 S4 C41 N41 43.6(8) . . . . ?
Ag1 S4 C41 N41 142.5(7) 1_655 . . . ?
Ag2 S4 C41 N42 -137.2(7) . . . . ?
Ag1 S4 C41 N42 -38.3(8) 1_655 . . . ?
